data_2237060
loop_
_publ_author_name
'Sow, Yaya'
'Diop, Libasse'
'Molloy, Kieran C.'
'Kociok-K\"ohn, Gabriele'

_publ_section_title
;
 Di-\m-hydroxido-bis[dimethyl(thiocyanato-\k<i>N</i>)tin(IV)]
;
_journal_coeditor_code WM2689
_journal_issue 12
_journal_name_full 'Acta Crystallographica Section E'
_journal_page_first m1436
_journal_paper_doi 10.1107/S1600536812043462
_journal_volume 68
_journal_year 2012
_chemical_formula_iupac '[Sn2 (C H3)4 (N C S)2 (O H)2]'
_chemical_formula_moiety 'C6 H14 N2 O2 S2 Sn2'
_chemical_formula_sum 'C6 H14 N2 O2 S2 Sn2'
_chemical_formula_weight 447.69
_chemical_name_systematic
;
Di-\m-hydroxido-bis[dimethyl(thiocyanato-\k<i>N</i>)tin(IV)]
;
_space_group_IT_number 61
_symmetry_cell_setting orthorhombic
_symmetry_space_group_name_Hall '-P 2bc 2ac'
_symmetry_space_group_name_H-M 'P c a b'
_atom_sites_solution_hydrogens geom
_atom_sites_solution_primary direct
_atom_sites_solution_secondary difmap
_audit_creation_method SHELXL-97
_cell_angle_alpha 90.00
_cell_angle_beta 90.00
_cell_angle_gamma 90.00
_cell_formula_units_Z 4
_cell_length_a 8.3440(2)
_cell_length_b 12.5214(3)
_cell_length_c 13.3871(2)
_cell_measurement_reflns_used 30989
_cell_measurement_temperature 150(2)
_cell_measurement_theta_max 27.485
_cell_measurement_theta_min 2.910
_cell_volume 1398.66(5)
_computing_cell_refinement 'DENZO and SCALEPACK (Otwinowski & Minor, 1997)'
_computing_data_collection 'COLLECT (Nonius, 1999)'
_computing_data_reduction 'DENZO and SCALEPACK (Otwinowski & Minor, 1997)'
_computing_molecular_graphics 'ORTEP-3 (Farrugia, 1997)'
_computing_publication_material 'WinGX (Farrugia, 1999)'
_computing_structure_refinement 'SHELXL97 (Sheldrick, 2008)'
_computing_structure_solution 'SIR97 (Altomare <i>et al.</i>, 1999)'
_diffrn_ambient_temperature 150(2)
_diffrn_measured_fraction_theta_full 0.997
_diffrn_measured_fraction_theta_max 0.997
_diffrn_measurement_device_type 'Nonius KappaCCD'
_diffrn_measurement_method '584 1.0 degree images with \f and \w scans'
_diffrn_radiation_monochromator graphite
_diffrn_radiation_source 'fine-focus sealed tube'
_diffrn_radiation_type MoK\a
_diffrn_radiation_wavelength 0.71073
_diffrn_reflns_av_R_equivalents 0.0554
_diffrn_reflns_av_sigmaI/netI 0.0237
_diffrn_reflns_limit_h_max 10
_diffrn_reflns_limit_h_min -10
_diffrn_reflns_limit_k_max 16
_diffrn_reflns_limit_k_min -16
_diffrn_reflns_limit_l_max 17
_diffrn_reflns_limit_l_min -17
_diffrn_reflns_number 20098
_diffrn_reflns_theta_full 27.49
_diffrn_reflns_theta_max 27.49
_diffrn_reflns_theta_min 4.07
_diffrn_standards_decay_% 0
_diffrn_standards_number 0
_exptl_absorpt_coefficient_mu 3.851
_exptl_absorpt_correction_T_max 0.6994
_exptl_absorpt_correction_T_min 0.5958
_exptl_absorpt_correction_type multi-scan
_exptl_absorpt_process_details
;
(SORTAV; Blessing, 1995)
;
_exptl_crystal_colour colourless
_exptl_crystal_density_diffrn 2.116
_exptl_crystal_density_method 'not measured'
_exptl_crystal_description block
_exptl_crystal_F_000 848
_exptl_crystal_size_max 0.15
_exptl_crystal_size_mid 0.15
_exptl_crystal_size_min 0.10
_refine_diff_density_max 1.062
_refine_diff_density_min -0.643
_refine_ls_extinction_coef 0.0026(2)
_refine_ls_extinction_expression Fc^*^=kFc[1+0.001xFc^2^\l^3^/sin(2\q)]^-1/4^
_refine_ls_extinction_method 'SHELXL97 (Sheldrick, 2008)'
_refine_ls_goodness_of_fit_ref 1.107
_refine_ls_hydrogen_treatment mixed
_refine_ls_matrix_type full
_refine_ls_number_parameters 71
_refine_ls_number_reflns 1603
_refine_ls_number_restraints 1
_refine_ls_restrained_S_all 1.108
_refine_ls_R_factor_all 0.0376
_refine_ls_R_factor_gt 0.0257
_refine_ls_shift/su_max 0.000
_refine_ls_shift/su_mean 0.000
_refine_ls_structure_factor_coef Fsqd
_refine_ls_weighting_details 'calc w=1/[\s^2^(Fo^2^)+(0.0224P)^2^+1.8745P] where P=(Fo^2^+2Fc^2^)/3'
_refine_ls_weighting_scheme calc
_refine_ls_wR_factor_gt 0.0528
_refine_ls_wR_factor_ref 0.0562
_reflns_number_gt 1333
_reflns_number_total 1603
_reflns_threshold_expression I>2sigma(I)
_cod_data_source_file wm2689.cif
_cod_data_source_block I
_cod_original_cell_volume 1398.67(5)
_cod_database_code 2237060
_cod_database_fobs_code 2237060

loop_
_symmetry_equiv_pos_as_xyz
'x, y, z'
'-x, -y+1/2, z+1/2'
'x+1/2, -y, -z+1/2'
'-x+1/2, y+1/2, -z'
'-x, -y, -z'
'x, y-1/2, -z-1/2'
'-x-1/2, y, z-1/2'
'x-1/2, -y-1/2, z'

loop_
_atom_site_type_symbol
_atom_site_label
_atom_site_fract_x
_atom_site_fract_y
_atom_site_fract_z
_atom_site_U_iso_or_equiv
_atom_site_adp_type
_atom_site_calc_flag
_atom_site_refinement_flags
_atom_site_occupancy
_atom_site_symmetry_multiplicity
Sn Sn 0.20586(3) 0.512859(18) 0.486833(17) 0.02446(10) Uani d . 1 1
S S 0.55735(12) 0.27972(7) 0.69604(7) 0.0356(2) Uani d . 1 1
O O 0.0319(3) 0.4300(2) 0.5594(2) 0.0365(6) Uani d D 1 1
N N 0.3739(3) 0.4101(2) 0.5723(2) 0.0301(6) Uani d . 1 1
C C1 0.2597(4) 0.4461(3) 0.3467(3) 0.0337(8) Uani d . 1 1
H H1A 0.1938 0.3823 0.3361 0.051 Uiso calc R 1 1
H H1B 0.3733 0.4264 0.3445 0.051 Uiso calc R 1 1
H H1C 0.2371 0.4985 0.2942 0.051 Uiso calc R 1 1
C C2 0.2640(4) 0.6541(3) 0.5634(3) 0.0326(8) Uani d . 1 1
H H2A 0.2317 0.7159 0.5233 0.049 Uiso calc R 1 1
H H2B 0.3799 0.6566 0.5751 0.049 Uiso calc R 1 1
H H2C 0.2076 0.6556 0.6276 0.049 Uiso calc R 1 1
C C3 0.4481(4) 0.3549(3) 0.6243(2) 0.0247(7) Uani d . 1 1
H H10 0.054(4) 0.377(2) 0.596(2) 0.033(10) Uiso d D 1 1

loop_
_atom_site_aniso_label
_atom_site_aniso_U_11
_atom_site_aniso_U_22
_atom_site_aniso_U_33
_atom_site_aniso_U_12
_atom_site_aniso_U_13
_atom_site_aniso_U_23
Sn 0.01938(14) 0.02506(15) 0.02894(15) 0.00034(9) -0.00069(9) 0.00358(8)
S 0.0431(5) 0.0317(5) 0.0319(5) 0.0115(4) -0.0139(4) -0.0056(3)
O 0.0234(13) 0.0358(15) 0.0501(16) 0.0009(11) -0.0028(12) 0.0229(12)
N 0.0249(15) 0.0311(16) 0.0342(16) 0.0036(13) -0.0038(13) 0.0023(12)
C1 0.032(2) 0.034(2) 0.036(2) -0.0050(16) -0.0056(15) -0.0037(15)
C2 0.034(2) 0.033(2) 0.0311(19) 0.0002(15) 0.0040(15) -0.0044(15)
C3 0.0200(17) 0.0275(18) 0.0266(16) -0.0032(14) 0.0030(14) -0.0071(13)

loop_
_atom_type_symbol
_atom_type_description
_atom_type_scat_dispersion_real
_atom_type_scat_dispersion_imag
_atom_type_scat_source
C C 0.0033 0.0016 'International Tables Vol C Tables 4.2.6.8 and 6.1.1.4'
H H 0.0000 0.0000 'International Tables Vol C Tables 4.2.6.8 and 6.1.1.4'
N N 0.0061 0.0033 'International Tables Vol C Tables 4.2.6.8 and 6.1.1.4'
O O 0.0106 0.0060 'International Tables Vol C Tables 4.2.6.8 and 6.1.1.4'
S S 0.1246 0.1234 'International Tables Vol C Tables 4.2.6.8 and 6.1.1.4'
Sn Sn -0.6537 1.4246 'International Tables Vol C Tables 4.2.6.8 and 6.1.1.4'

loop_
_geom_angle_atom_site_label_1
_geom_angle_atom_site_label_2
_geom_angle_atom_site_label_3
_geom_angle_site_symmetry_1
_geom_angle_site_symmetry_3
_geom_angle
O Sn C2 . . 111.20(13)
O Sn C1 . . 112.11(13)
C2 Sn C1 . . 136.11(15)
O Sn O . 5_566 69.90(10)
C2 Sn O . 5_566 94.13(12)
C1 Sn O . 5_566 94.06(13)
O Sn N . . 84.76(10)
C2 Sn N . . 95.18(12)
C1 Sn N . . 95.43(13)
O Sn N 5_566 . 154.66(10)
Sn O Sn . 5_566 110.10(10)
Sn O H10 . . 122(3)
Sn O H10 5_566 . 128(3)
C3 N Sn . . 172.5(3)
Sn C1 H1A . . 109.5
Sn C1 H1B . . 109.5
H1A C1 H1B . . 109.5
Sn C1 H1C . . 109.5
H1A C1 H1C . . 109.5
H1B C1 H1C . . 109.5
Sn C2 H2A . . 109.5
Sn C2 H2B . . 109.5
H2A C2 H2B . . 109.5
Sn C2 H2C . . 109.5
H2A C2 H2C . . 109.5
H2B C2 H2C . . 109.5
N C3 S . . 178.1(3)

loop_
_geom_bond_atom_site_label_1
_geom_bond_atom_site_label_2
_geom_bond_site_symmetry_2
_geom_bond_distance
Sn O . 2.032(2)
Sn C2 . 2.101(4)
Sn C1 . 2.102(4)
Sn O 5_566 2.198(2)
Sn N . 2.220(3)
S C3 . 1.625(4)
O Sn 5_566 2.198(2)
O H10 . 0.842(18)
N C3 . 1.160(4)
C1 H1A . 0.9800
C1 H1B . 0.9800
C1 H1C . 0.9800
C2 H2A . 0.9800
C2 H2B . 0.9800
C2 H2C . 0.9800

loop_
_geom_hbond_atom_site_label_D
_geom_hbond_atom_site_label_H
_geom_hbond_atom_site_label_A
_geom_hbond_site_symmetry_A
_geom_hbond_distance_DH
_geom_hbond_distance_HA
_geom_hbond_distance_DA
_geom_hbond_angle_DHA
O H10 S 8_565 0.842(18) 2.38(2) 3.207(3) 168(4)
C2 H2C S 3_466 0.98 2.79 3.746(4) 164.2
